data_2224369
loop_
_publ_author_name
'Ma, Yun-Sheng'
'Yang, Wei-Wei'

_publ_section_title
;
 <i>o</i>-Phenylenediammonium bis(3-carboxy-4-hydroxybenzenesulfonate)
;
_journal_coeditor_code NG2658
_journal_issue 12
_journal_name_full 'Acta Crystallographica Section E'
_journal_page_first o3173
_journal_paper_doi 10.1107/S1600536809049071
_journal_volume 65
_journal_year 2009
_chemical_formula_iupac 'C6 H10 N2 2+, 2C7 H5 O6 S -'
_chemical_formula_moiety 'C6 H10 N2 2+, 2(C7 H5 O6 S -)'
_chemical_formula_sum 'C20 H20 N2 O12 S2'
_chemical_formula_weight 544.50
_chemical_name_systematic
;
<i>o</i>-Phenylenediammonium bis(3-carboxy-4-hydroxybenzenesulfonate)
;
_space_group_IT_number 15
_symmetry_cell_setting monoclinic
_symmetry_space_group_name_Hall '-C 2yc'
_symmetry_space_group_name_H-M 'C 1 2/c 1'
_atom_sites_solution_hydrogens geom
_atom_sites_solution_primary direct
_atom_sites_solution_secondary difmap
_audit_creation_method SHELXL-97
_cell_angle_alpha 90.00
_cell_angle_beta 105.90(3)
_cell_angle_gamma 90.00
_cell_formula_units_Z 4
_cell_length_a 11.667(2)
_cell_length_b 16.081(3)
_cell_length_c 12.356(3)
_cell_measurement_reflns_used 6744
_cell_measurement_temperature 566(2)
_cell_measurement_theta_max 27.55
_cell_measurement_theta_min 3.26
_cell_volume 2229.5(9)
_computing_cell_refinement 'CrystalClear (Rigaku, 2005)'
_computing_data_collection 'CrystalClear (Rigaku, 2005)'
_computing_data_reduction 'CrystalClear (Rigaku, 2005)'
_computing_molecular_graphics 'SHELXTL/PC (Sheldrick, 2008)'
_computing_publication_material 'SHELXTL/PC (Sheldrick, 2008) and PLATON (Spek, 2009)'
_computing_structure_refinement 'SHELXL97 (Sheldrick, 2008)'
_computing_structure_solution 'SHELXS97 (Sheldrick, 2008)'
_diffrn_ambient_temperature 566(2)
_diffrn_detector_area_resol_mean 13.6612
_diffrn_measured_fraction_theta_full 0.998
_diffrn_measured_fraction_theta_max 0.998
_diffrn_measurement_device_type 'Rigaku SCXmini'
_diffrn_measurement_method dtfind.ref
_diffrn_radiation_monochromator graphite
_diffrn_radiation_source 'fine-focus sealed tube'
_diffrn_radiation_type MoK\a
_diffrn_radiation_wavelength 0.71073
_diffrn_reflns_av_R_equivalents 0.0415
_diffrn_reflns_av_sigmaI/netI 0.0332
_diffrn_reflns_limit_h_max 15
_diffrn_reflns_limit_h_min -15
_diffrn_reflns_limit_k_max 20
_diffrn_reflns_limit_k_min -20
_diffrn_reflns_limit_l_max 15
_diffrn_reflns_limit_l_min -15
_diffrn_reflns_number 11440
_diffrn_reflns_theta_full 27.48
_diffrn_reflns_theta_max 27.48
_diffrn_reflns_theta_min 3.06
_diffrn_standards_interval_time 10
_exptl_absorpt_coefficient_mu 0.311
_exptl_absorpt_correction_T_max 0.9230
_exptl_absorpt_correction_T_min 0.9024
_exptl_absorpt_correction_type multi-scan
_exptl_absorpt_process_details '(CrystalClear; Rigaku, 2005)'
_exptl_crystal_colour dark-blue
_exptl_crystal_density_diffrn 1.622
_exptl_crystal_density_method 'not measured'
_exptl_crystal_description block
_exptl_crystal_F_000 1128
_exptl_crystal_size_max 0.30
_exptl_crystal_size_mid 0.28
_exptl_crystal_size_min 0.24
_refine_diff_density_max 0.338
_refine_diff_density_min -0.375
_refine_ls_extinction_method none
_refine_ls_goodness_of_fit_ref 1.003
_refine_ls_hydrogen_treatment mixed
_refine_ls_matrix_type full
_refine_ls_number_parameters 178
_refine_ls_number_reflns 2543
_refine_ls_number_restraints 5
_refine_ls_restrained_S_all 1.002
_refine_ls_R_factor_all 0.0672
_refine_ls_R_factor_gt 0.0475
_refine_ls_shift/su_max 0.000
_refine_ls_shift/su_mean 0.000
_refine_ls_structure_factor_coef Fsqd
_refine_ls_weighting_details 'calc w=1/[\s^2^(Fo^2^)+(0.0426P)^2^+3.7751P] where P=(Fo^2^+2Fc^2^)/3'
_refine_ls_weighting_scheme calc
_refine_ls_wR_factor_gt 0.0997
_refine_ls_wR_factor_ref 0.1078
_reflns_number_gt 2019
_reflns_number_total 2543
_reflns_threshold_expression I>2sigma(I)
_cod_data_source_file ng2658.cif
_cod_data_source_block I
_cod_depositor_comments
;
The following automatic conversions were performed:
'_exptl_absorpt_correction_type' value 'Multi-scan' changed to
'multi-scan' according to
'/home/saulius/struct/CIF-dictionaries/cif_core.dic' dictionary named
'cif_core.dic' version 2.4.1 from 2010-06-29.

Automatic conversion script
Id: cif_fix_enum 1527 2010-12-29 10:47:43Z saulius 

The following automatic conversions were performed:

'_exptl_absorpt_correction_type' value 'Multi-scan' changed to
'multi-scan' according to
/home/saulius/struct/CIF-dictionaries/cif_core.dic dictionary named
'cif_core.dic' version 2.4.1 from 2010-06-29.

Automatic conversion script
Id: cif_fix_values 1715 2011-07-08 13:25:40Z adriana 
;
_cod_original_sg_symbol_H-M ' C 2/c'
_cod_database_code 2224369
_cod_database_fobs_code 2224369

loop_
_symmetry_equiv_pos_as_xyz
'x, y, z'
'-x, y, -z+1/2'
'x+1/2, y+1/2, z'
'-x+1/2, y+1/2, -z+1/2'
'-x, -y, -z'
'x, -y, z-1/2'
'-x+1/2, -y+1/2, -z'
'x+1/2, -y+1/2, z-1/2'

loop_
_atom_site_type_symbol
_atom_site_label
_atom_site_fract_x
_atom_site_fract_y
_atom_site_fract_z
_atom_site_U_iso_or_equiv
_atom_site_adp_type
_atom_site_calc_flag
_atom_site_refinement_flags
_atom_site_occupancy
_atom_site_disorder_assembly
_atom_site_disorder_group
C C1 0.1315(2) 0.73023(13) 0.37688(17) 0.0286(5) Uani d . 1 . .
C C2 0.0224(2) 0.71605(15) 0.40005(19) 0.0334(5) Uani d . 1 . .
C C3 -0.0144(2) 0.63524(16) 0.4130(2) 0.0400(6) Uani d . 1 . .
H H3 -0.0870 0.6259 0.4285 0.048 Uiso calc R 1 . .
C C4 0.0566(2) 0.56927(14) 0.40305(19) 0.0338(5) Uani d . 1 . .
H H4 0.0314 0.5153 0.4108 0.041 Uiso calc R 1 . .
C C5 0.16661(19) 0.58267(13) 0.38137(17) 0.0255(4) Uani d . 1 . .
C C6 0.20342(19) 0.66230(13) 0.36823(17) 0.0265(4) Uani d . 1 . .
H H6 0.2765 0.6711 0.3535 0.032 Uiso calc R 1 . .
C C7 0.1671(2) 0.81562(14) 0.35783(19) 0.0340(5) Uani d . 1 . .
C C8 0.5460(2) 0.77864(15) 0.2988(2) 0.0463(7) Uani d . 1 . .
H H8 0.5770 0.8288 0.3315 0.056 Uiso calc R 1 . .
C C9 0.5925(2) 0.70459(15) 0.3483(2) 0.0379(6) Uani d . 1 . .
H H9 0.6545 0.7047 0.4142 0.046 Uiso calc R 1 . .
C C10 0.54644(18) 0.63079(13) 0.29932(17) 0.0258(4) Uani d . 1 . .
S S1 0.25193(5) 0.49616(3) 0.36307(5) 0.03052(16) Uani d . 1 . .
O O1 0.37475(17) 0.52318(12) 0.3896(2) 0.0617(6) Uani d . 1 . .
O O2 0.23442(14) 0.43243(10) 0.43955(14) 0.0367(4) Uani d . 1 . .
O O3 -0.05305(18) 0.77829(12) 0.40738(17) 0.0513(5) Uani d D 1 . .
H H3A -0.014(3) 0.8226(13) 0.403(3) 0.077 Uiso d D 1 . .
O O4 0.2075(2) 0.47241(12) 0.24585(15) 0.0656(7) Uani d . 1 . .
O O5 0.27040(17) 0.82146(10) 0.33577(16) 0.0444(5) Uani d D 1 . .
H H5A 0.276(3) 0.8699(10) 0.310(2) 0.067 Uiso d D 1 . .
O O6 0.10406(17) 0.87634(10) 0.36053(16) 0.0498(5) Uani d . 1 . .
N N1 0.59386(18) 0.55255(12) 0.35330(17) 0.0326(4) Uani d D 1 . .
H H1A 0.6474(19) 0.5606(17) 0.4158(14) 0.049 Uiso d D 1 . .
H H1B 0.620(2) 0.5226(15) 0.3080(19) 0.049 Uiso d D 1 . .
H H1C 0.5367(18) 0.5255(15) 0.368(2) 0.049 Uiso d D 1 . .

loop_
_atom_site_aniso_label
_atom_site_aniso_U_11
_atom_site_aniso_U_22
_atom_site_aniso_U_33
_atom_site_aniso_U_12
_atom_site_aniso_U_13
_atom_site_aniso_U_23
C1 0.0364(12) 0.0250(11) 0.0238(10) 0.0015(9) 0.0075(9) 0.0000(8)
C2 0.0353(12) 0.0369(13) 0.0288(11) 0.0079(10) 0.0101(10) 0.0001(10)
C3 0.0319(13) 0.0456(15) 0.0469(14) 0.0002(11) 0.0184(11) 0.0031(12)
C4 0.0349(12) 0.0316(12) 0.0364(13) -0.0060(10) 0.0121(10) 0.0003(10)
C5 0.0297(11) 0.0241(10) 0.0233(10) 0.0008(8) 0.0080(9) -0.0009(8)
C6 0.0278(11) 0.0261(11) 0.0258(11) -0.0005(9) 0.0079(9) -0.0008(8)
C7 0.0448(14) 0.0277(12) 0.0280(12) 0.0027(10) 0.0073(10) -0.0003(9)
C8 0.0600(18) 0.0249(12) 0.0618(17) -0.0104(11) 0.0298(13) -0.0116(11)
C9 0.0422(14) 0.0343(13) 0.0382(13) -0.0092(11) 0.0126(11) -0.0088(10)
C10 0.0263(11) 0.0235(10) 0.0288(11) -0.0002(8) 0.0094(9) 0.0011(8)
S1 0.0387(3) 0.0218(3) 0.0332(3) 0.0037(2) 0.0134(2) 0.0026(2)
O1 0.0403(11) 0.0380(11) 0.1180(19) 0.0047(8) 0.0410(12) 0.0108(11)
O2 0.0404(9) 0.0279(8) 0.0394(9) -0.0004(7) 0.0070(7) 0.0091(7)
O3 0.0508(12) 0.0455(11) 0.0653(12) 0.0171(9) 0.0291(10) 0.0021(10)
O4 0.1183(19) 0.0432(11) 0.0312(10) 0.0353(12) 0.0134(11) -0.0044(8)
O5 0.0530(11) 0.0263(9) 0.0593(12) -0.0020(8) 0.0246(9) 0.0068(8)
O6 0.0623(12) 0.0272(9) 0.0616(12) 0.0110(8) 0.0200(10) 0.0001(8)
N1 0.0339(11) 0.0304(11) 0.0322(11) 0.0019(9) 0.0070(8) 0.0050(9)

loop_
_atom_type_symbol
_atom_type_description
_atom_type_scat_dispersion_real
_atom_type_scat_dispersion_imag
_atom_type_scat_source
C C 0.0033 0.0016 'International Tables Vol C Tables 4.2.6.8 and 6.1.1.4'
H H 0.0000 0.0000 'International Tables Vol C Tables 4.2.6.8 and 6.1.1.4'
N N 0.0061 0.0033 'International Tables Vol C Tables 4.2.6.8 and 6.1.1.4'
O O 0.0106 0.0060 'International Tables Vol C Tables 4.2.6.8 and 6.1.1.4'
S S 0.1246 0.1234 'International Tables Vol C Tables 4.2.6.8 and 6.1.1.4'

loop_
_geom_angle_atom_site_label_1
_geom_angle_atom_site_label_2
_geom_angle_atom_site_label_3
_geom_angle_site_symmetry_1
_geom_angle_site_symmetry_3
_geom_angle
_geom_angle_publ_flag
C2 C1 C6 . . 119.2(2) ?
C2 C1 C7 . . 119.8(2) ?
C6 C1 C7 . . 121.0(2) ?
O3 C2 C3 . . 117.2(2) ?
O3 C2 C1 . . 122.6(2) ?
C3 C2 C1 . . 120.2(2) ?
C4 C3 C2 . . 119.9(2) ?
C4 C3 H3 . . 120.0 ?
C2 C3 H3 . . 120.0 ?
C3 C4 C5 . . 120.4(2) ?
C3 C4 H4 . . 119.8 ?
C5 C4 H4 . . 119.8 ?
C6 C5 C4 . . 120.0(2) ?
C6 C5 S1 . . 121.00(17) ?
C4 C5 S1 . . 118.93(16) ?
C5 C6 C1 . . 120.3(2) ?
C5 C6 H6 . . 119.8 ?
C1 C6 H6 . . 119.8 ?
O6 C7 O5 . . 122.7(2) ?
O6 C7 C1 . . 122.7(2) ?
O5 C7 C1 . . 114.6(2) ?
C8 C8 C9 2_655 . 120.33(15) ?
C8 C8 H8 2_655 . 119.8 ?
C9 C8 H8 . . 119.8 ?
C10 C9 C8 . . 119.5(2) ?
C10 C9 H9 . . 120.3 ?
C8 C9 H9 . . 120.3 ?
C9 C10 C10 . 2_655 120.17(14) ?
C9 C10 N1 . . 119.4(2) ?
C10 C10 N1 2_655 . 120.45(11) ?
O2 S1 O1 . . 111.92(12) ?
O2 S1 O4 . . 112.98(12) ?
O1 S1 O4 . . 111.50(15) ?
O2 S1 C5 . . 106.86(10) ?
O1 S1 C5 . . 107.06(11) ?
O4 S1 C5 . . 106.05(11) ?
C2 O3 H3A . . 104(2) ?
C7 O5 H5A . . 108(2) ?
C10 N1 H1A . . 111.8(19) ?
C10 N1 H1B . . 110.2(19) ?
H1A N1 H1B . . 112(3) ?
C10 N1 H1C . . 108.4(19) ?
H1A N1 H1C . . 107(3) ?
H1B N1 H1C . . 107(3) ?

loop_
_geom_bond_atom_site_label_1
_geom_bond_atom_site_label_2
_geom_bond_site_symmetry_2
_geom_bond_distance
_geom_bond_publ_flag
C1 C2 . 1.398(3) ?
C1 C6 . 1.399(3) ?
C1 C7 . 1.472(3) ?
C2 O3 . 1.352(3) y
C2 C3 . 1.391(3) ?
C3 C4 . 1.372(3) ?
C3 H3 . 0.9300 ?
C4 C5 . 1.398(3) ?
C4 H4 . 0.9300 ?
C5 C6 . 1.374(3) ?
C5 S1 . 1.761(2) ?
C6 H6 . 0.9300 ?
C7 O6 . 1.228(3) y
C7 O5 . 1.310(3) y
C8 C8 2_655 1.378(6) ?
C8 C9 . 1.380(4) ?
C8 H8 . 0.9300 ?
C9 C10 . 1.373(3) ?
C9 H9 . 0.9300 ?
C10 C10 2_655 1.391(4) ?
C10 N1 . 1.460(3) ?
S1 O2 . 1.4459(16) y
S1 O1 . 1.447(2) y
S1 O4 . 1.4495(19) y
O3 H3A . 0.86(3) ?
O5 H5A . 0.849(10) ?
N1 H1A . 0.860(10) ?
N1 H1B . 0.856(10) ?
N1 H1C . 0.857(10) ?

loop_
_geom_hbond_atom_site_label_D
_geom_hbond_atom_site_label_H
_geom_hbond_atom_site_label_A
_geom_hbond_site_symmetry_A
_geom_hbond_distance_DH
_geom_hbond_distance_HA
_geom_hbond_distance_DA
_geom_hbond_angle_DHA
N1 H1B O1 2_655 0.856(10) 2.46(2) 3.157(3) 139(2)
N1 H1B O4 2_655 0.856(10) 2.424(18) 3.176(3) 147(2)
N1 H1A O2 5_666 0.860(10) 1.939(11) 2.795(3) 174(3)
N1 H1B O6 3_545 0.856(10) 2.46(3) 2.836(3) 107(2)
N1 H1C O1 . 0.857(10) 1.979(17) 2.755(3) 150(3)
O3 H3A O6 . 0.86(3) 1.82(2) 2.600(3) 151(3)
O5 H5A O4 4 0.849(10) 1.819(10) 2.668(2) 178(3)

loop_
_geom_torsion_atom_site_label_1
_geom_torsion_atom_site_label_2
_geom_torsion_atom_site_label_3
_geom_torsion_atom_site_label_4
_geom_torsion_site_symmetry_1
_geom_torsion_site_symmetry_2
_geom_torsion_site_symmetry_3
_geom_torsion_site_symmetry_4
_geom_torsion
_geom_torsion_publ_flag
C6 C1 C2 O3 . . . . -178.6(2) ?
C7 C1 C2 O3 . . . . -0.9(3) ?
C6 C1 C2 C3 . . . . -0.7(3) ?
C7 C1 C2 C3 . . . . 177.0(2) ?
O3 C2 C3 C4 . . . . 178.0(2) ?
C1 C2 C3 C4 . . . . 0.0(4) ?
C2 C3 C4 C5 . . . . 0.9(4) ?
C3 C4 C5 C6 . . . . -1.0(3) ?
C3 C4 C5 S1 . . . . -177.25(19) ?
C4 C5 C6 C1 . . . . 0.2(3) ?
S1 C5 C6 C1 . . . . 176.44(16) ?
C2 C1 C6 C5 . . . . 0.6(3) ?
C7 C1 C6 C5 . . . . -177.1(2) ?
C2 C1 C7 O6 . . . . -0.5(3) ?
C6 C1 C7 O6 . . . . 177.2(2) ?
C2 C1 C7 O5 . . . . -179.4(2) ?
C6 C1 C7 O5 . . . . -1.7(3) ?
C8 C8 C9 C10 2_655 . . . 0.1(5) ?
C8 C9 C10 C10 . . . 2_655 -0.1(4) ?
C8 C9 C10 N1 . . . . -178.5(2) ?
C6 C5 S1 O2 . . . . 147.63(18) ?
C4 C5 S1 O2 . . . . -36.1(2) ?
C6 C5 S1 O1 . . . . 27.6(2) ?
C4 C5 S1 O1 . . . . -156.21(19) ?
C6 C5 S1 O4 . . . . -91.6(2) ?
C4 C5 S1 O4 . . . . 84.6(2) ?
